data_2007788
loop_
_publ_author_name
'Kooijman, Huub'
'Spek, Anthony L.'
'Bommel, Kjeld J.C. van'
'Verboom, Willem'
'Reinhoudt, David N.'

_publ_section_title
;
 A Triclinic Modification of Triphenylphosphine
;
_journal_issue 11
_journal_name_full 'Acta Crystallographica Section C'
_journal_page_first 1695
_journal_page_last 1698
_journal_paper_doi 10.1107/S0108270198009305
_journal_volume 54
_journal_year 1998
_chemical_formula_moiety 'C18 H15 P'
_chemical_formula_sum 'C18 H15 P'
_chemical_formula_weight 262.29
_chemical_name_common triphenylphosphine
_chemical_name_systematic
;
 triphenylphosphine
;
_space_group_IT_number 2
_symmetry_cell_setting triclinic
_symmetry_space_group_name_Hall '-P 1'
_symmetry_space_group_name_H-M 'P -1'
_cell_angle_alpha 84.467(6)
_cell_angle_beta 80.458(7)
_cell_angle_gamma 86.175(7)
_cell_formula_units_Z 8
_cell_length_a 10.9350(10)
_cell_length_b 15.0640(10)
_cell_length_c 17.5770(10)
_cell_measurement_reflns_used 25
_cell_measurement_temperature 150
_cell_measurement_theta_max 13.86
_cell_measurement_theta_min 9.83
_cell_volume 2838.2(4)
_computing_cell_refinement 'SET4 (de Boer & Duisenberg, 1984)'
_computing_data_collection 'locally modified CAD4 version 5 Software (Enraf-Nonius, 1989)'
_computing_data_reduction 'HELENA (Spek, 1997)'
_computing_molecular_graphics 'PLATON (Spek, 1990)'
_computing_publication_material PLATON
_computing_structure_refinement 'SHELXL-97 (Sheldrick, 1997)'
_computing_structure_solution 'SHELXS86 (Sheldrick, 1990)'
_diffrn_ambient_temperature 150
_diffrn_measurement_device_type 'Enraf-Nonius CAD4-T on rotating-anode'
_diffrn_measurement_method '\w scans'
_diffrn_radiation_monochromator graphite
_diffrn_radiation_source 'rotating anode'
_diffrn_radiation_type 'Mo K\a'
_diffrn_radiation_wavelength 0.71073
_diffrn_reflns_av_R_equivalents 0.0624
_diffrn_reflns_av_sigmaI/netI 0.0731
_diffrn_reflns_limit_h_max 13
_diffrn_reflns_limit_h_min -9
_diffrn_reflns_limit_k_max 17
_diffrn_reflns_limit_k_min -17
_diffrn_reflns_limit_l_max 20
_diffrn_reflns_limit_l_min -20
_diffrn_reflns_number 11747
_diffrn_reflns_reduction_process
;
 ?
;
_diffrn_reflns_theta_max 25
_diffrn_reflns_theta_min 1.18
_diffrn_standards_decay_% 20
_diffrn_standards_interval_time 60
_diffrn_standards_number 3
_exptl_absorpt_coefficient_mu 0.18
_exptl_absorpt_correction_type none
_exptl_crystal_colour 'pale green'
_exptl_crystal_density_diffrn 1.228
_exptl_crystal_density_meas ?
_exptl_crystal_description plate-shaped
_exptl_crystal_F_000 1104
_exptl_crystal_size_max 0.3
_exptl_crystal_size_mid 0.3
_exptl_crystal_size_min 0.1
_refine_diff_density_max 0.83
_refine_diff_density_min -0.26
_refine_ls_extinction_method none
_refine_ls_goodness_of_fit_ref 1.017
_refine_ls_hydrogen_treatment 'H-atom treatment: see text '
_refine_ls_matrix_type full
_refine_ls_number_parameters 685
_refine_ls_number_reflns 9982
_refine_ls_number_restraints 0
_refine_ls_restrained_S_all 1.017
_refine_ls_R_factor_all 0.1010
_refine_ls_R_factor_gt 0.0532
_refine_ls_shift/su_max 0.001
_refine_ls_shift/su_mean 0.000
_refine_ls_structure_factor_coef Fsqd
_refine_ls_weighting_details 'w = 1/[\s^2^(Fo^2^)+(0.0589P)^2^+0.8403P] where P = (Fo^2^+2Fc^2^)/3'
_refine_ls_weighting_scheme calc
_refine_ls_wR_factor_ref 0.1346
_reflns_number_gt 6421
_reflns_number_total 9982
_reflns_threshold_expression 'I > 2\s(I)'
_cod_data_source_file bm1260.cif
_cod_data_source_block shelxl
_cod_depositor_comments
;
The following automatic conversions were performed:
'_symmetry_cell_setting' value 'Triclinic' changed to 'triclinic'
according to '/home/saulius/struct/CIF-dictionaries/cif_core.dic'
dictionary named 'cif_core.dic' version 2.4.1 from 2010-06-29.

Automatic conversion script
Id: cif_fix_enum 1527 2010-12-29 10:47:43Z saulius 

The following automatic conversions were performed:

'_symmetry_cell_setting' value 'Triclinic' changed to 'triclinic'
according to /home/saulius/struct/CIF-dictionaries/cif_core.dic
dictionary named 'cif_core.dic' version 2.4.1 from
2010-06-29.

'_exptl_absorpt_correction_type' value 'None' changed to
'none' according to
/home/saulius/struct/CIF-dictionaries/cif_core.dic dictionary named
'cif_core.dic' version 2.4.1 from 2010-06-29.

Automatic conversion script
Id: cif_fix_values 1715 2011-07-08 13:25:40Z adriana 

The following automatic conversions were performed:

'_exptl_crystal_density_meas' value 'not measured' was changed to '?'
- the value is perceived as not measured.

Automatic conversion script
Id: cif_fix_values 3008 2015-01-20 13:52:24Z robertas 

The following automatic conversions were performed:

'_refine_ls_weighting_scheme' value 'calc w =
1/[\s^2^(Fo^2^)+(0.0589P)^2^+0.8403P] where P = (Fo^2^+2Fc^2^)/3' was
changed to 'calc'. New tag '_refine_ls_weighting_details' was
created. The value of the new tag was set to 'w =
1/[\s^2^(Fo^2^)+(0.0589P)^2^+0.8403P] where P = (Fo^2^+2Fc^2^)/3'.

Automatic conversion script
Id: cif_fix_values 3143 2015-03-26 13:38:13Z robertas 
;
_cod_original_cell_volume 2838.3(4)
_cod_database_code 2007788

loop_
_symmetry_equiv_pos_as_xyz
x,y,z
-x,-y,-z

loop_
_atom_site_aniso_label
_atom_site_aniso_U_11
_atom_site_aniso_U_22
_atom_site_aniso_U_33
_atom_site_aniso_U_12
_atom_site_aniso_U_13
_atom_site_aniso_U_23
P1 0.0190(4) 0.0250(4) 0.0240(4) -0.0005(3) -0.0039(3) -0.0002(3)
C111 0.0199(16) 0.0218(16) 0.0262(17) 0.0067(13) -0.0055(13) -0.0014(13)
C112 0.0314(18) 0.0268(18) 0.0239(17) 0.0020(14) -0.0065(14) -0.0025(14)
C113 0.038(2) 0.0265(19) 0.036(2) -0.0049(15) -0.0069(15) 0.0026(15)
C114 0.041(2) 0.0249(19) 0.045(2) 0.0020(15) -0.0161(17) -0.0089(16)
C115 0.043(2) 0.034(2) 0.0282(18) 0.0063(16) -0.0136(16) -0.0113(15)
C116 0.0278(17) 0.0276(18) 0.0279(18) 0.0044(14) -0.0025(14) 0.0025(14)
C121 0.0238(16) 0.0213(16) 0.0179(15) -0.0007(13) -0.0017(12) -0.0002(12)
C122 0.0229(16) 0.0219(17) 0.0324(18) -0.0019(13) -0.0069(13) -0.0044(14)
C123 0.0260(17) 0.0307(19) 0.0347(19) -0.0012(14) -0.0085(14) -0.0037(15)
C124 0.0326(18) 0.0251(18) 0.0286(18) 0.0046(14) -0.0060(14) 0.0019(14)
C125 0.041(2) 0.0191(17) 0.0341(19) -0.0033(15) -0.0047(15) -0.0013(14)
C126 0.0242(17) 0.0284(18) 0.0259(17) -0.0084(14) -0.0056(13) -0.0015(14)
C131 0.0230(16) 0.0171(16) 0.0275(17) -0.0074(12) -0.0066(13) -0.0008(13)
C132 0.0249(17) 0.0300(18) 0.0257(17) -0.0044(14) -0.0053(13) -0.0043(14)
C133 0.0302(18) 0.0345(19) 0.0298(18) -0.0099(15) -0.0027(15) -0.0070(15)
C134 0.044(2) 0.0318(19) 0.0266(18) -0.0155(16) -0.0120(16) 0.0024(15)
C135 0.042(2) 0.0241(18) 0.035(2) -0.0060(15) -0.0187(16) 0.0010(15)
C136 0.0269(17) 0.0226(17) 0.0323(18) -0.0024(13) -0.0120(14) -0.0006(14)
P2 0.0189(4) 0.0275(5) 0.0267(4) 0.0008(3) -0.0036(3) -0.0003(4)
C211 0.0228(16) 0.0222(17) 0.0263(17) -0.0048(13) -0.0061(13) -0.0003(13)
C212 0.0237(17) 0.0282(18) 0.0293(18) -0.0041(14) -0.0059(14) -0.0025(14)
C213 0.0326(19) 0.0328(19) 0.0296(19) -0.0111(15) 0.0003(15) -0.0062(15)
C214 0.046(2) 0.045(2) 0.0217(17) -0.0225(18) -0.0096(16) 0.0020(16)
C215 0.043(2) 0.0276(19) 0.039(2) -0.0097(16) -0.0216(17) 0.0095(15)
C216 0.0275(17) 0.0259(18) 0.0347(19) -0.0045(14) -0.0110(14) 0.0042(14)
C221 0.0209(16) 0.0214(16) 0.0202(16) -0.0036(13) -0.0026(12) 0.0012(12)
C222 0.0266(17) 0.0240(17) 0.0288(17) -0.0033(14) -0.0052(14) -0.0036(14)
C223 0.0245(17) 0.0335(19) 0.0266(17) -0.0008(14) -0.0087(14) -0.0030(14)
C224 0.0310(18) 0.0266(18) 0.0261(17) 0.0045(14) -0.0046(14) 0.0023(14)
C225 0.039(2) 0.0234(18) 0.036(2) -0.0039(15) -0.0031(16) 0.0002(15)
C226 0.0257(17) 0.0246(18) 0.0330(18) -0.0061(14) -0.0068(14) 0.0003(14)
C231 0.0189(16) 0.0261(17) 0.0277(17) 0.0086(13) -0.0051(13) -0.0054(14)
C232 0.0251(17) 0.0292(18) 0.0329(19) 0.0008(14) -0.0052(14) -0.0060(15)
C233 0.040(2) 0.0258(19) 0.046(2) -0.0006(15) -0.0105(17) -0.0032(16)
C234 0.043(2) 0.031(2) 0.059(3) 0.0083(17) -0.0226(19) -0.0190(19)
C235 0.042(2) 0.043(2) 0.034(2) 0.0140(18) -0.0158(17) -0.0151(17)
C236 0.0347(19) 0.035(2) 0.0301(19) 0.0078(15) -0.0060(15) -0.0031(15)
P3 0.0318(5) 0.0286(5) 0.0224(4) -0.0018(4) -0.0042(4) -0.0016(4)
C311 0.0312(18) 0.0237(17) 0.0200(16) -0.0035(14) -0.0031(13) 0.0047(13)
C312 0.0352(19) 0.0275(18) 0.0294(18) -0.0048(15) -0.0083(15) -0.0008(14)
C313 0.040(2) 0.0289(19) 0.0324(19) 0.0041(15) -0.0060(16) 0.0027(15)
C314 0.050(2) 0.0273(19) 0.0316(19) -0.0039(16) -0.0057(16) -0.0042(15)
C315 0.043(2) 0.038(2) 0.044(2) -0.0091(17) -0.0147(17) -0.0098(17)
C316 0.0314(19) 0.037(2) 0.0330(19) -0.0031(15) -0.0076(15) -0.0011(16)
C321 0.0356(18) 0.0227(17) 0.0219(16) 0.0015(14) -0.0042(14) -0.0063(13)
C322 0.0326(18) 0.0325(19) 0.0249(17) -0.0021(15) -0.0013(14) -0.0020(14)
C323 0.036(2) 0.032(2) 0.039(2) -0.0022(15) -0.0102(16) -0.0064(16)
C324 0.049(2) 0.033(2) 0.033(2) 0.0022(17) -0.0187(17) -0.0033(16)
C325 0.054(2) 0.040(2) 0.0238(18) -0.0041(18) -0.0105(16) 0.0038(15)
C326 0.041(2) 0.0310(19) 0.0271(18) -0.0090(15) -0.0029(15) -0.0003(15)
C331 0.0273(17) 0.0305(18) 0.0208(16) -0.0010(14) -0.0096(13) -0.0022(13)
C332 0.045(2) 0.0313(19) 0.0242(18) 0.0054(16) -0.0040(15) -0.0008(15)
C333 0.041(2) 0.047(2) 0.0263(19) -0.0043(17) -0.0048(15) 0.0074(16)
C334 0.044(2) 0.040(2) 0.037(2) -0.0166(17) -0.0209(17) 0.0134(17)
C335 0.046(2) 0.0276(19) 0.046(2) -0.0021(16) -0.0177(18) -0.0024(17)
C336 0.0343(19) 0.0284(18) 0.0297(18) 0.0019(15) -0.0069(15) -0.0047(14)
P4 0.0261(4) 0.0378(5) 0.0228(4) -0.0010(4) -0.0025(3) -0.0035(4)
C411 0.0292(17) 0.0244(17) 0.0237(17) -0.0031(14) -0.0042(13) 0.0010(13)
C412 0.0348(19) 0.041(2) 0.0271(18) 0.0008(16) -0.0034(15) -0.0074(15)
C413 0.0316(19) 0.049(2) 0.042(2) 0.0074(17) -0.0105(16) -0.0090(18)
C414 0.049(2) 0.037(2) 0.034(2) -0.0008(17) -0.0209(17) 0.0006(16)
C415 0.050(2) 0.0286(19) 0.0257(18) 0.0007(16) -0.0103(16) -0.0039(14)
C416 0.0366(19) 0.0278(18) 0.0249(17) 0.0011(15) -0.0024(14) -0.0022(14)
C421 0.0228(16) 0.0344(19) 0.0258(17) 0.0050(14) -0.0020(13) -0.0029(14)
C422 0.041(2) 0.034(2) 0.0274(18) 0.0037(16) -0.0092(15) -0.0048(15)
C423 0.049(2) 0.031(2) 0.042(2) -0.0018(17) -0.0084(18) -0.0071(17)
C424 0.049(2) 0.029(2) 0.043(2) 0.0088(17) 0.0010(18) 0.0035(17)
C425 0.037(2) 0.061(3) 0.037(2) 0.0064(19) -0.0086(17) 0.0126(19)
C426 0.034(2) 0.053(2) 0.041(2) -0.0037(17) -0.0146(17) 0.0061(18)
C431 0.0203(16) 0.039(2) 0.0229(17) -0.0002(14) -0.0064(13) -0.0035(14)
C432 0.040(2) 0.049(2) 0.032(2) -0.0070(18) 0.0006(16) -0.0099(17)
C433 0.048(2) 0.077(3) 0.035(2) 0.002(2) 0.0010(18) -0.020(2)
C434 0.054(3) 0.060(3) 0.053(3) 0.014(2) -0.027(2) -0.035(2)
C435 0.051(2) 0.040(2) 0.063(3) 0.0040(19) -0.022(2) -0.011(2)
C436 0.034(2) 0.040(2) 0.041(2) 0.0009(16) -0.0091(16) 0.0013(17)

loop_
_atom_site_label
_atom_site_fract_x
_atom_site_fract_y
_atom_site_fract_z
_atom_site_U_iso_or_equiv
_atom_site_thermal_displace_type
_atom_site_occupancy
P1 -0.04410(7) 0.20925(5) 0.57216(4) 0.0228(2) Uani 1.000
C111 0.0145(3) 0.30935(19) 0.60208(17) 0.0228(9) Uani 1.000
C112 0.0674(3) 0.3779(2) 0.55138(18) 0.0273(10) Uani 1.000
C113 0.1049(3) 0.4530(2) 0.57899(19) 0.0336(11) Uani 1.000
C114 0.0908(3) 0.4607(2) 0.6576(2) 0.0357(11) Uani 1.000
C115 0.0382(3) 0.3934(2) 0.70865(19) 0.0340(11) Uani 1.000
C116 -0.0007(3) 0.3189(2) 0.68129(18) 0.0286(10) Uani 1.000
C121 0.0732(3) 0.12332(19) 0.59586(16) 0.0213(9) Uani 1.000
C122 0.1846(3) 0.1409(2) 0.61811(17) 0.0253(10) Uani 1.000
C123 0.2689(3) 0.0722(2) 0.63487(18) 0.0300(11) Uani 1.000
C124 0.2435(3) -0.0149(2) 0.62932(18) 0.0292(10) Uani 1.000
C125 0.1335(3) -0.0338(2) 0.60708(18) 0.0315(11) Uani 1.000
C126 0.0481(3) 0.0344(2) 0.59146(17) 0.0257(10) Uani 1.000
C131 -0.0070(3) 0.22534(19) 0.46622(17) 0.0220(9) Uani 1.000
C132 0.0975(3) 0.1863(2) 0.42351(17) 0.0265(10) Uani 1.000
C133 0.1172(3) 0.1985(2) 0.34299(18) 0.0311(11) Uani 1.000
C134 0.0326(3) 0.2479(2) 0.30503(19) 0.0331(11) Uani 1.000
C135 -0.0731(3) 0.2864(2) 0.34645(19) 0.0323(11) Uani 1.000
C136 -0.0921(3) 0.2752(2) 0.42660(18) 0.0265(10) Uani 1.000
P2 0.55324(7) 0.29287(5) 0.41215(5) 0.0246(3) Uani 1.000
C211 0.5190(3) 0.2758(2) 0.51811(17) 0.0235(10) Uani 1.000
C212 0.4148(3) 0.3130(2) 0.56227(18) 0.0268(10) Uani 1.000
C213 0.3972(3) 0.2997(2) 0.64210(18) 0.0316(11) Uani 1.000
C214 0.4831(3) 0.2492(2) 0.67940(19) 0.0365(11) Uani 1.000
C215 0.5875(3) 0.2119(2) 0.6362(2) 0.0353(11) Uani 1.000
C216 0.6056(3) 0.2253(2) 0.55619(18) 0.0290(10) Uani 1.000
C221 0.4333(3) 0.37860(19) 0.39233(16) 0.0210(9) Uani 1.000
C222 0.3235(3) 0.3613(2) 0.36868(17) 0.0262(10) Uani 1.000
C223 0.2352(3) 0.4297(2) 0.35693(17) 0.0277(10) Uani 1.000
C224 0.2557(3) 0.5156(2) 0.36923(17) 0.0285(10) Uani 1.000
C225 0.3654(3) 0.5342(2) 0.39226(19) 0.0332(11) Uani 1.000
C226 0.4546(3) 0.4670(2) 0.40272(18) 0.0275(10) Uani 1.000
C231 0.4939(3) 0.1919(2) 0.38412(17) 0.0243(10) Uani 1.000
C232 0.4389(3) 0.1248(2) 0.43607(19) 0.0289(10) Uani 1.000
C233 0.4001(3) 0.0496(2) 0.4102(2) 0.0369(11) Uani 1.000
C234 0.4131(3) 0.0404(2) 0.3318(2) 0.0422(14) Uani 1.000
C235 0.4656(3) 0.1065(2) 0.2792(2) 0.0385(12) Uani 1.000
C236 0.5071(3) 0.1811(2) 0.30508(19) 0.0336(11) Uani 1.000
P3 0.34617(8) 0.14739(6) 0.02930(5) 0.0276(3) Uani 1.000
C311 0.2978(3) 0.2496(2) 0.07724(17) 0.0254(10) Uani 1.000
C312 0.1854(3) 0.2975(2) 0.07427(18) 0.0303(11) Uani 1.000
C313 0.1581(3) 0.3741(2) 0.11219(19) 0.0344(11) Uani 1.000
C314 0.2412(3) 0.4050(2) 0.15313(19) 0.0362(11) Uani 1.000
C315 0.3527(3) 0.3581(2) 0.1564(2) 0.0401(12) Uani 1.000
C316 0.3816(3) 0.2809(2) 0.11893(18) 0.0336(11) Uani 1.000
C321 0.2333(3) 0.1471(2) -0.03744(17) 0.0266(10) Uani 1.000
C322 0.1174(3) 0.1119(2) -0.01866(18) 0.0304(10) Uani 1.000
C323 0.0395(3) 0.1145(2) -0.07408(19) 0.0350(12) Uani 1.000
C324 0.0772(3) 0.1513(2) -0.14832(19) 0.0371(12) Uani 1.000
C325 0.1917(3) 0.1867(2) -0.16718(19) 0.0391(11) Uani 1.000
C326 0.2702(3) 0.1844(2) -0.11266(18) 0.0331(11) Uani 1.000
C331 0.2917(3) 0.0595(2) 0.10470(17) 0.0256(10) Uani 1.000
C332 0.1955(3) 0.0713(2) 0.16549(18) 0.0341(11) Uani 1.000
C333 0.1580(3) 0.0007(2) 0.21899(19) 0.0388(11) Uani 1.000
C334 0.2170(3) -0.0825(2) 0.2126(2) 0.0391(12) Uani 1.000
C335 0.3136(3) -0.0952(2) 0.1531(2) 0.0387(11) Uani 1.000
C336 0.3513(3) -0.0247(2) 0.09965(18) 0.0306(11) Uani 1.000
P4 0.85118(8) 0.33038(6) 0.01680(5) 0.0290(3) Uani 1.000
C411 0.7396(3) 0.3508(2) -0.05084(17) 0.0259(10) Uani 1.000
C412 0.6194(3) 0.3866(2) -0.03159(19) 0.0343(11) Uani 1.000
C413 0.5410(3) 0.4008(2) -0.0864(2) 0.0404(11) Uani 1.000
C414 0.5831(3) 0.3798(2) -0.1616(2) 0.0387(12) Uani 1.000
C415 0.7017(3) 0.3439(2) -0.18119(19) 0.0343(11) Uani 1.000
C416 0.7798(3) 0.3299(2) -0.12647(17) 0.0302(10) Uani 1.000
C421 0.8035(3) 0.2248(2) 0.07020(17) 0.0282(10) Uani 1.000
C422 0.7146(3) 0.1725(2) 0.05234(19) 0.0338(11) Uani 1.000
C423 0.6884(3) 0.0915(2) 0.0940(2) 0.0403(12) Uani 1.000
C424 0.7503(3) 0.0615(2) 0.1545(2) 0.0422(12) Uani 1.000
C425 0.8391(3) 0.1127(3) 0.1731(2) 0.0462(14) Uani 1.000
C426 0.8660(3) 0.1930(3) 0.1311(2) 0.0423(12) Uani 1.000
C431 0.7947(3) 0.4110(2) 0.08830(17) 0.0271(10) Uani 1.000
C432 0.7185(3) 0.3915(3) 0.15841(19) 0.0404(12) Uani 1.000
C433 0.6846(4) 0.4578(3) 0.2084(2) 0.0534(14) Uani 1.000
C434 0.7251(4) 0.5419(3) 0.1898(2) 0.0524(17) Uani 1.000
C435 0.7999(4) 0.5621(3) 0.1210(2) 0.0497(14) Uani 1.000
C436 0.8355(3) 0.4971(2) 0.0705(2) 0.0384(12) Uani 1.000
H112 0.07810 0.37320 0.49710 0.0330 Uiso 1.000
H113 0.14050 0.49960 0.54360 0.0400 Uiso 1.000
H114 0.11730 0.51210 0.67630 0.0430 Uiso 1.000
H115 0.02870 0.39820 0.76280 0.0400 Uiso 1.000
H116 -0.03850 0.27350 0.71700 0.0340 Uiso 1.000
H122 0.20320 0.20090 0.62180 0.0300 Uiso 1.000
H123 0.34460 0.08520 0.65030 0.0360 Uiso 1.000
H124 0.30160 -0.06200 0.64080 0.0350 Uiso 1.000
H125 0.11640 -0.09390 0.60250 0.0380 Uiso 1.000
H126 -0.02850 0.02080 0.57760 0.0310 Uiso 1.000
H132 0.15600 0.15110 0.44940 0.0320 Uiso 1.000
H133 0.18970 0.17240 0.31430 0.0370 Uiso 1.000
H134 0.04650 0.25590 0.25010 0.0400 Uiso 1.000
H135 -0.13230 0.32030 0.32010 0.0390 Uiso 1.000
H136 -0.16440 0.30200 0.45500 0.0320 Uiso 1.000
H212 0.35490 0.34800 0.53740 0.0320 Uiso 1.000
H213 0.32520 0.32560 0.67160 0.0380 Uiso 1.000
H214 0.47050 0.24020 0.73430 0.0440 Uiso 1.000
H215 0.64700 0.17700 0.66150 0.0420 Uiso 1.000
H216 0.67790 0.19970 0.52690 0.0350 Uiso 1.000
H222 0.30820 0.30190 0.36040 0.0310 Uiso 1.000
H223 0.16040 0.41690 0.34030 0.0330 Uiso 1.000
H224 0.19470 0.56220 0.36200 0.0340 Uiso 1.000
H225 0.37960 0.59370 0.40090 0.0400 Uiso 1.000
H226 0.53080 0.48060 0.41700 0.0330 Uiso 1.000
H232 0.42790 0.13090 0.49010 0.0350 Uiso 1.000
H233 0.36430 0.00390 0.44640 0.0440 Uiso 1.000
H234 0.38580 -0.01140 0.31420 0.0510 Uiso 1.000
H235 0.47320 0.10080 0.22530 0.0460 Uiso 1.000
H236 0.54510 0.22570 0.26850 0.0400 Uiso 1.000
H312 0.12720 0.27740 0.04600 0.0360 Uiso 1.000
H313 0.08070 0.40610 0.11010 0.0410 Uiso 1.000
H314 0.22170 0.45800 0.17880 0.0430 Uiso 1.000
H315 0.41050 0.37890 0.18460 0.0480 Uiso 1.000
H316 0.45890 0.24910 0.12160 0.0400 Uiso 1.000
H322 0.09080 0.08590 0.03230 0.0360 Uiso 1.000
H323 -0.04030 0.09060 -0.06050 0.0420 Uiso 1.000
H324 0.02440 0.15220 -0.18620 0.0440 Uiso 1.000
H325 0.21740 0.21310 -0.21820 0.0470 Uiso 1.000
H326 0.34970 0.20850 -0.12670 0.0400 Uiso 1.000
H332 0.15470 0.12860 0.17060 0.0410 Uiso 1.000
H333 0.09140 0.00970 0.26010 0.0460 Uiso 1.000
H334 0.19110 -0.13100 0.24910 0.0470 Uiso 1.000
H335 0.35460 -0.15250 0.14860 0.0470 Uiso 1.000
H336 0.41870 -0.03400 0.05910 0.0370 Uiso 1.000
H412 0.59060 0.40160 0.01980 0.0410 Uiso 1.000
H413 0.45860 0.42480 -0.07250 0.0490 Uiso 1.000
H414 0.53000 0.39010 -0.19950 0.0460 Uiso 1.000
H415 0.73010 0.32870 -0.23260 0.0410 Uiso 1.000
H416 0.86200 0.30570 -0.14070 0.0360 Uiso 1.000
H422 0.67100 0.19250 0.01090 0.0410 Uiso 1.000
H423 0.62730 0.05640 0.08080 0.0480 Uiso 1.000
H424 0.73180 0.00590 0.18310 0.0510 Uiso 1.000
H425 0.88180 0.09260 0.21490 0.0550 Uiso 1.000
H426 0.92820 0.22740 0.14390 0.0500 Uiso 1.000
H432 0.68980 0.33310 0.17210 0.0490 Uiso 1.000
H433 0.63220 0.44440 0.25640 0.0640 Uiso 1.000
H434 0.70120 0.58650 0.22490 0.0630 Uiso 1.000
H435 0.82740 0.62100 0.10790 0.0600 Uiso 1.000
H436 0.88850 0.51130 0.02290 0.0460 Uiso 1.000

loop_
_atom_type_symbol
_atom_type_description
_atom_type_scat_dispersion_real
_atom_type_scat_dispersion_imag
_atom_type_scat_source
P P 0.1023 0.0942 'International Tables Vol C Tables 4.2.6.8 and 6.1.1.4'
H H 0.0000 0.0000 'International Tables Vol C Tables 4.2.6.8 and 6.1.1.4'
C C 0.0033 0.0016 'International Tables Vol C Tables 4.2.6.8 and 6.1.1.4'

loop_
_geom_angle_atom_site_label_1
_geom_angle_atom_site_label_2
_geom_angle_atom_site_label_3
_geom_angle
_geom_angle_publ_flag
C111 P1 C121 101.82(14) no
C111 P1 C131 102.43(14) no
C121 P1 C131 102.20(14) no
C221 P2 C231 102.57(14) no
C211 P2 C221 101.03(14) no
C211 P2 C231 101.41(14) no
C311 P3 C321 102.22(14) no
C321 P3 C331 102.16(14) no
C311 P3 C331 102.57(14) no
C421 P4 C431 101.93(14) no
C411 P4 C421 102.54(15) no
C411 P4 C431 102.23(15) no
P1 C111 C112 124.5(2) no
P1 C111 C116 117.4(2) no
C112 C111 C116 118.0(3) no
C111 C112 C113 120.7(3) no
C112 C113 C114 120.4(3) no
C113 C114 C115 119.6(3) no
C114 C115 C116 120.2(3) no
C111 C116 C115 121.1(3) no
C122 C121 C126 118.3(3) no
P1 C121 C126 117.5(2) no
P1 C121 C122 124.2(2) no
C121 C122 C123 120.8(3) no
C122 C123 C124 120.2(3) no
C123 C124 C125 119.9(3) no
C124 C125 C126 120.2(3) no
C121 C126 C125 120.6(3) no
P1 C131 C132 123.5(2) no
C132 C131 C136 118.4(3) no
P1 C131 C136 117.9(2) no
C131 C132 C133 120.4(3) no
C132 C133 C134 120.3(3) no
C133 C134 C135 120.2(3) no
C134 C135 C136 119.5(3) no
C131 C136 C135 121.1(3) no
C111 C112 H112 119.63 no
C113 C112 H112 119.64 no
C114 C113 H113 119.74 no
C112 C113 H113 119.83 no
C113 C114 H114 120.15 no
C115 C114 H114 120.29 no
C114 C115 H115 119.91 no
C116 C115 H115 119.93 no
C111 C116 H116 119.50 no
C115 C116 H116 119.43 no
C121 C122 H122 119.60 no
C123 C122 H122 119.57 no
C122 C123 H123 119.92 no
C124 C123 H123 119.90 no
C123 C124 H124 120.04 no
C125 C124 H124 120.05 no
C124 C125 H125 119.97 no
C126 C125 H125 119.85 no
C121 C126 H126 119.64 no
C125 C126 H126 119.76 no
C131 C132 H132 119.78 no
C133 C132 H132 119.79 no
C134 C133 H133 119.88 no
C132 C133 H133 119.81 no
C135 C134 H134 119.87 no
C133 C134 H134 119.91 no
C136 C135 H135 120.19 no
C134 C135 H135 120.27 no
C135 C136 H136 119.48 no
C131 C136 H136 119.45 no
P2 C211 C216 117.7(2) no
P2 C211 C212 123.8(2) no
C212 C211 C216 118.4(3) no
C211 C212 C213 120.6(3) no
C212 C213 C214 120.6(3) no
C213 C214 C215 119.4(3) no
C214 C215 C216 120.1(3) no
C211 C216 C215 120.8(3) no
P2 C221 C222 124.1(2) no
C222 C221 C226 118.5(3) no
P2 C221 C226 117.4(2) no
C221 C222 C223 120.8(3) no
C222 C223 C224 120.2(3) no
C223 C224 C225 119.8(3) no
C224 C225 C226 120.4(3) no
C221 C226 C225 120.3(3) no
C232 C231 C236 118.0(3) no
P2 C231 C232 124.6(2) no
P2 C231 C236 117.4(2) no
C231 C232 C233 120.9(3) no
C232 C233 C234 120.3(3) no
C233 C234 C235 119.9(3) no
C234 C235 C236 119.9(3) no
C231 C236 C235 121.0(3) no
C213 C212 H212 119.68 no
C211 C212 H212 119.69 no
C212 C213 H213 119.65 no
C214 C213 H213 119.72 no
C215 C214 H214 120.31 no
C213 C214 H214 120.29 no
C214 C215 H215 119.85 no
C216 C215 H215 120.03 no
C211 C216 H216 119.58 no
C215 C216 H216 119.61 no
C223 C222 H222 119.60 no
C221 C222 H222 119.62 no
C224 C223 H223 119.94 no
C222 C223 H223 119.87 no
C223 C224 H224 120.16 no
C225 C224 H224 120.05 no
C226 C225 H225 119.72 no
C224 C225 H225 119.83 no
C225 C226 H226 119.95 no
C221 C226 H226 119.78 no
C233 C232 H232 119.48 no
C231 C232 H232 119.62 no
C234 C233 H233 119.85 no
C232 C233 H233 119.87 no
C235 C234 H234 120.08 no
C233 C234 H234 120.01 no
C236 C235 H235 120.08 no
C234 C235 H235 120.02 no
C231 C236 H236 119.56 no
C235 C236 H236 119.43 no
P3 C311 C312 124.7(2) no
P3 C311 C316 116.7(2) no
C312 C311 C316 118.6(3) no
C311 C312 C313 120.2(3) no
C312 C313 C314 121.1(3) no
C313 C314 C315 119.2(3) no
C314 C315 C316 120.6(3) no
C311 C316 C315 120.4(3) no
C322 C321 C326 118.6(3) no
P3 C321 C322 125.1(2) no
P3 C321 C326 116.3(2) no
C321 C322 C323 120.3(3) no
C322 C323 C324 120.5(3) no
C323 C324 C325 119.4(3) no
C324 C325 C326 120.7(3) no
C321 C326 C325 120.4(3) no
C332 C331 C336 118.2(3) no
P3 C331 C332 124.6(2) no
P3 C331 C336 117.2(2) no
C331 C332 C333 120.9(3) no
C332 C333 C334 120.1(3) no
C333 C334 C335 119.7(3) no
C334 C335 C336 120.2(3) no
C331 C336 C335 120.8(3) no
C311 C312 H312 119.87 no
C313 C312 H312 119.94 no
C312 C313 H313 119.49 no
C314 C313 H313 119.42 no
C313 C314 H314 120.43 no
C315 C314 H314 120.39 no
C314 C315 H315 119.71 no
C316 C315 H315 119.71 no
C311 C316 H316 119.82 no
C315 C316 H316 119.80 no
C323 C322 H322 119.84 no
C321 C322 H322 119.82 no
C322 C323 H323 119.73 no
C324 C323 H323 119.78 no
C323 C324 H324 120.32 no
C325 C324 H324 120.24 no
C326 C325 H325 119.73 no
C324 C325 H325 119.61 no
C325 C326 H326 119.77 no
C321 C326 H326 119.79 no
C331 C332 H332 119.53 no
C333 C332 H332 119.54 no
C332 C333 H333 119.96 no
C334 C333 H333 119.92 no
C335 C334 H334 120.08 no
C333 C334 H334 120.18 no
C334 C335 H335 119.93 no
C336 C335 H335 119.85 no
C331 C336 H336 119.65 no
C335 C336 H336 119.57 no
P4 C411 C412 124.4(2) no
P4 C411 C416 117.1(2) no
C412 C411 C416 118.5(3) no
C411 C412 C413 120.8(3) no
C412 C413 C414 119.8(3) no
C413 C414 C415 119.9(3) no
C414 C415 C416 120.3(3) no
C411 C416 C415 120.8(3) no
P4 C421 C422 124.9(2) no
P4 C421 C426 117.1(3) no
C422 C421 C426 117.9(3) no
C421 C422 C423 120.9(3) no
C422 C423 C424 120.4(3) no
C423 C424 C425 119.5(3) no
C424 C425 C426 120.1(3) no
C421 C426 C425 121.2(3) no
P4 C431 C432 125.0(3) no
P4 C431 C436 116.4(2) no
C432 C431 C436 118.6(3) no
C431 C432 C433 119.5(4) no
C432 C433 C434 121.0(3) no
C433 C434 C435 120.1(4) no
C434 C435 C436 119.9(4) no
C431 C436 C435 120.8(3) no
C411 C412 H412 119.56 no
C413 C412 H412 119.60 no
C412 C413 H413 120.17 no
C414 C413 H413 120.07 no
C413 C414 H414 120.03 no
C415 C414 H414 120.08 no
C414 C415 H415 119.84 no
C416 C415 H415 119.90 no
C411 C416 H416 119.56 no
C415 C416 H416 119.67 no
C421 C422 H422 119.57 no
C423 C422 H422 119.55 no
C422 C423 H423 119.72 no
C424 C423 H423 119.87 no
C423 C424 H424 120.14 no
C425 C424 H424 120.36 no
C424 C425 H425 119.95 no
C426 C425 H425 119.98 no
C421 C426 H426 119.34 no
C425 C426 H426 119.43 no
C431 C432 H432 120.24 no
C433 C432 H432 120.22 no
C432 C433 H433 119.48 no
C434 C433 H433 119.50 no
C433 C434 H434 119.89 no
C435 C434 H434 120.02 no
C434 C435 H435 119.96 no
C436 C435 H435 120.10 no
C431 C436 H436 119.55 no
C435 C436 H436 119.65 no

loop_
_geom_bond_atom_site_label_1
_geom_bond_atom_site_label_2
_geom_bond_site_symmetry_1
_geom_bond_site_symmetry_2
_geom_bond_distance
_geom_bond_publ_flag
P1 C111 . . 1.832(3) no
P1 C121 . . 1.829(3) no
P1 C131 . . 1.835(3) no
P2 C221 . . 1.830(3) no
P2 C231 . . 1.833(3) no
P2 C211 . . 1.834(3) no
P3 C321 . . 1.839(3) no
P3 C331 . . 1.836(3) no
P3 C311 . . 1.831(3) no
P4 C421 . . 1.828(3) no
P4 C431 . . 1.837(3) no
P4 C411 . . 1.832(3) no
C111 C112 . . 1.388(4) no
C111 C116 . . 1.395(4) no
C112 C113 . . 1.385(4) no
C113 C114 . . 1.380(5) no
C114 C115 . . 1.377(5) no
C115 C116 . . 1.381(4) no
C121 C126 . . 1.397(4) no
C121 C122 . . 1.389(5) no
C122 C123 . . 1.383(4) no
C123 C124 . . 1.375(4) no
C124 C125 . . 1.380(5) no
C125 C126 . . 1.380(4) no
C131 C136 . . 1.391(4) no
C131 C132 . . 1.388(4) no
C132 C133 . . 1.392(4) no
C133 C134 . . 1.368(5) no
C134 C135 . . 1.384(5) no
C135 C136 . . 1.385(5) no
C112 H112 . . 0.9507 no
C113 H113 . . 0.9504 no
C114 H114 . . 0.9498 no
C115 H115 . . 0.9494 no
C116 H116 . . 0.9495 no
C122 H122 . . 0.9501 no
C123 H123 . . 0.9505 no
C124 H124 . . 0.9500 no
C125 H125 . . 0.9501 no
C126 H126 . . 0.9503 no
C132 H132 . . 0.9498 no
C133 H133 . . 0.9495 no
C134 H134 . . 0.9493 no
C135 H135 . . 0.9508 no
C136 H136 . . 0.9501 no
C211 C216 . . 1.393(5) no
C211 C212 . . 1.386(4) no
C212 C213 . . 1.381(4) no
C213 C214 . . 1.380(5) no
C214 C215 . . 1.380(5) no
C215 C216 . . 1.384(5) no
C221 C226 . . 1.401(4) no
C221 C222 . . 1.382(5) no
C222 C223 . . 1.389(4) no
C223 C224 . . 1.371(4) no
C224 C225 . . 1.382(5) no
C225 C226 . . 1.379(4) no
C231 C236 . . 1.397(4) no
C231 C232 . . 1.392(4) no
C232 C233 . . 1.377(4) no
C233 C234 . . 1.381(5) no
C234 C235 . . 1.378(5) no
C235 C236 . . 1.382(4) no
C212 H212 . . 0.9500 no
C213 H213 . . 0.9506 no
C214 H214 . . 0.9496 no
C215 H215 . . 0.9501 no
C216 H216 . . 0.9495 no
C222 H222 . . 0.9503 no
C223 H223 . . 0.9502 no
C224 H224 . . 0.9499 no
C225 H225 . . 0.9504 no
C226 H226 . . 0.9494 no
C232 H232 . . 0.9499 no
C233 H233 . . 0.9492 no
C234 H234 . . 0.9497 no
C235 H235 . . 0.9489 no
C236 H236 . . 0.9502 no
C311 C312 . . 1.389(5) no
C311 C316 . . 1.395(5) no
C312 C313 . . 1.379(4) no
C313 C314 . . 1.378(5) no
C314 C315 . . 1.375(5) no
C315 C316 . . 1.384(4) no
C321 C326 . . 1.392(4) no
C321 C322 . . 1.383(5) no
C322 C323 . . 1.393(5) no
C323 C324 . . 1.376(5) no
C324 C325 . . 1.371(5) no
C325 C326 . . 1.385(5) no
C331 C336 . . 1.391(4) no
C331 C332 . . 1.385(4) no
C332 C333 . . 1.386(4) no
C333 C334 . . 1.377(4) no
C334 C335 . . 1.375(5) no
C335 C336 . . 1.385(4) no
C312 H312 . . 0.9504 no
C313 H313 . . 0.9500 no
C314 H314 . . 0.9494 no
C315 H315 . . 0.9506 no
C316 H316 . . 0.9492 no
C322 H322 . . 0.9495 no
C323 H323 . . 0.9510 no
C324 H324 . . 0.9495 no
C325 H325 . . 0.9508 no
C326 H326 . . 0.9498 no
C332 H332 . . 0.9500 no
C333 H333 . . 0.9498 no
C334 H334 . . 0.9500 no
C335 H335 . . 0.9498 no
C336 H336 . . 0.9498 no
C411 C412 . . 1.388(5) no
C411 C416 . . 1.389(4) no
C412 C413 . . 1.385(5) no
C413 C414 . . 1.385(5) no
C414 C415 . . 1.374(5) no
C415 C416 . . 1.381(5) no
C421 C422 . . 1.384(5) no
C421 C426 . . 1.394(5) no
C422 C423 . . 1.383(4) no
C423 C424 . . 1.378(5) no
C424 C425 . . 1.378(5) no
C425 C426 . . 1.378(6) no
C431 C432 . . 1.386(4) no
C431 C436 . . 1.390(4) no
C432 C433 . . 1.385(6) no
C433 C434 . . 1.362(6) no
C434 C435 . . 1.363(5) no
C435 C436 . . 1.379(5) no
C412 H412 . . 0.9496 no
C413 H413 . . 0.9502 no
C414 H414 . . 0.9494 no
C415 H415 . . 0.9502 no
C416 H416 . . 0.9501 no
C422 H422 . . 0.9499 no
C423 H423 . . 0.9497 no
C424 H424 . . 0.9502 no
C425 H425 . . 0.9495 no
C426 H426 . . 0.9497 no
C432 H432 . . 0.9494 no
C433 H433 . . 0.9504 no
C434 H434 . . 0.9505 no
C435 H435 . . 0.9508 no
C436 H436 . . 0.9502 no

loop_
_geom_contact_atom_site_label_1
_geom_contact_atom_site_label_2
_geom_contact_distance
_geom_contact_site_symmetry_2
_geom_contact_publ_flag
P4 H312 3.1817 1_655 no
C112 C136 3.540(5) . no
C116 C122 3.411(4) . no
C122 C213 3.545(5) . no
C122 C116 3.411(4) . no
C126 C132 3.546(4) . no
C132 C126 3.546(4) . no
C133 C222 3.549(5) . no
C136 C112 3.540(5) . no
C111 H224 2.9227 2_566 no
C111 H122 2.5933 . no
C212 C226 3.451(4) . no
C113 H212 3.0811 . no
C213 C122 3.545(5) . no
C115 H224 3.0227 2_566 no
C116 H415 3.0799 1_456 no
C116 H224 2.8377 2_566 no
C116 H122 2.8777 . no
C216 C232 3.512(5) . no
C121 H132 2.5869 . no
C122 H132 3.0213 . no
C222 C236 3.430(4) . no
C222 C133 3.549(5) . no
C123 H232 2.9299 . no
C124 H425 3.0161 2_656 no
C226 C212 3.451(4) . no
C126 H132 3.0284 . no
C126 H333 2.8385 2_556 no
C131 H125 2.8402 2_556 no
C131 H112 2.6075 . no
C132 H222 2.9811 . no
C232 C216 3.512(5) . no
C132 H125 2.9204 2_556 no
C133 H222 2.7604 . no
C133 H125 3.0595 2_556 no
C134 H125 3.0948 2_556 no
C135 H114 3.0400 2_566 no
C235 C424 3.563(5) . no
C135 H125 2.9965 2_556 no
C136 H112 2.9433 . no
C136 H125 2.8640 2_556 no
C236 C222 3.430(4) . no
C136 H216 3.0417 1_455 no
C211 H225 2.9111 2_666 no
C211 H232 2.5806 . no
C212 H122 2.9459 . no
C312 C322 3.549(4) . no
C212 H225 2.9204 2_666 no
C213 H434 3.0421 2_666 no
C213 H225 2.9638 2_666 no
C313 C436 3.581(5) 2_665 no
C213 H122 2.7599 . no
C214 H225 2.9957 2_666 no
C215 H234 3.0703 2_656 no
C215 H225 2.9707 2_666 no
C216 H232 2.9297 . no
C216 H136 3.0549 1_655 no
C216 H225 2.9198 2_666 no
C221 H212 2.5595 . no
C221 H433 3.0870 . no
C222 H212 3.0277 . no
C322 C312 3.549(4) . no
C322 C332 3.471(4) . no
C223 H112 2.8519 . no
C226 H433 2.9878 . no
C226 H212 2.9314 . no
C231 H222 2.5965 . no
C231 H124 2.8772 2_656 no
C232 H124 3.0643 2_656 no
C232 H132 3.0652 . no
C332 C322 3.471(4) . no
C233 H132 2.9977 . no
C234 H133 3.0821 . no
C235 H133 3.0935 . no
C236 H222 2.8460 . no
C236 H124 2.8861 2_656 no
C311 H332 2.7233 . no
C312 H426 3.0869 1_455 no
C412 C422 3.579(4) . no
C312 H332 2.9237 . no
C313 H436 2.8934 2_665 no
C313 H134 3.0021 . no
C414 C434 3.592(6) 2_665 no
C321 H312 2.6528 . no
C422 C412 3.579(4) . no
C322 H312 2.8533 . no
C424 C235 3.563(5) . no
C324 H424 3.0886 2_655 no
C325 H424 2.9918 2_655 no
C326 H435 3.0561 2_665 no
C426 C432 3.339(6) . no
C331 H322 2.7049 . no
C332 H322 2.7560 . no
C432 C426 3.339(6) . no
C334 H215 3.0556 2_656 no
C334 H324 3.0258 2_555 no
C434 C414 3.592(6) 2_665 no
C334 H234 3.0772 . no
C436 C313 3.581(5) 2_665 no
C411 H422 2.6262 . no
C412 H422 2.9873 . no
C415 H335 2.9702 2_655 no
C421 H432 2.6401 . no
C422 H316 3.0567 . no
C423 H235 3.0168 . no
C426 H432 2.8242 . no
C431 H412 2.7234 . no
C432 H412 2.9908 . no
C434 H414 2.8904 2_665 no
C434 H413 3.0947 2_665 no
C435 H413 3.0737 2_665 no
C436 H313 3.0817 1_655 no
H112 C131 2.6075 . no
H112 C136 2.9433 . no
H112 C223 2.8519 . no
H114 C135 3.0400 2_566 no
H114 H135 2.5485 2_566 no
H116 H324 2.5155 1_556 no
H122 C111 2.5933 . no
H122 C213 2.7599 . no
H122 C116 2.8777 . no
H122 C212 2.9459 . no
H124 C236 2.8861 2_656 no
H124 C231 2.8772 2_656 no
H124 C232 3.0643 2_656 no
H125 C134 3.0948 2_556 no
H125 C131 2.8402 2_556 no
H125 C132 2.9204 2_556 no
H125 C133 3.0595 2_556 no
H125 C135 2.9965 2_556 no
H125 C136 2.8640 2_556 no
H132 C233 2.9977 . no
H132 C121 2.5869 . no
H132 C122 3.0213 . no
H132 C126 3.0284 . no
H132 C232 3.0652 . no
H133 C235 3.0935 . no
H133 C234 3.0821 . no
H134 C313 3.0021 . no
H134 H332 2.5876 . no
H134 H426 2.5242 1_455 no
H135 H114 2.5485 2_566 no
H136 C216 3.0549 1_455 no
H136 H216 2.4904 1_455 no
H212 C226 2.9314 . no
H212 C113 3.0811 . no
H212 C221 2.5595 . no
H212 C222 3.0277 . no
H213 H434 2.3207 2_666 no
H214 H326 2.5945 1_556 no
H215 C334 3.0556 2_656 no
H215 H334 2.5753 2_656 no
H215 H234 2.5293 2_656 no
H216 H136 2.4904 1_655 no
H216 C136 3.0417 1_655 no
H222 C133 2.7604 . no
H222 C231 2.5965 . no
H222 C132 2.9811 . no
H222 C236 2.8460 . no
H224 C116 2.8377 2_566 no
H224 C115 3.0227 2_566 no
H224 C111 2.9227 2_566 no
H225 C213 2.9638 2_666 no
H225 C212 2.9204 2_666 no
H225 C211 2.9111 2_666 no
H225 C215 2.9707 2_666 no
H225 C216 2.9198 2_666 no
H225 C214 2.9957 2_666 no
H232 C216 2.9297 . no
H232 C211 2.5806 . no
H232 C123 2.9299 . no
H234 H215 2.5293 2_656 no
H234 C215 3.0703 2_656 no
H234 C334 3.0772 . no
H235 C423 3.0168 . no
H312 P4 3.1817 1_455 no
H312 C322 2.8533 . no
H312 C321 2.6528 . no
H313 C436 3.0817 1_455 no
H313 H436 2.5221 2_665 no
H316 C422 3.0567 . no
H322 C331 2.7049 . no
H322 C332 2.7560 . no
H324 C334 3.0258 2_555 no
H324 H116 2.5155 1_554 no
H326 H214 2.5945 1_554 no
H332 C311 2.7233 . no
H332 C312 2.9237 . no
H332 H134 2.5876 . no
H333 C126 2.8385 2_556 no
H334 H215 2.5753 2_656 no
H335 C415 2.9702 2_655 no
H412 C431 2.7234 . no
H412 C432 2.9908 . no
H413 C434 3.0947 2_665 no
H413 C435 3.0737 2_665 no
H414 C434 2.8904 2_665 no
H415 C116 3.0799 1_654 no
H422 C411 2.6262 . no
H422 C412 2.9873 . no
H424 C324 3.0886 2_655 no
H424 C325 2.9918 2_655 no
H425 C124 3.0161 2_656 no
H426 C312 3.0869 1_655 no
H426 H134 2.5242 1_655 no
H432 C421 2.6401 . no
H432 C426 2.8242 . no
H433 C221 3.0870 . no
H433 C226 2.9878 . no
H434 C213 3.0421 2_666 no
H434 H213 2.3207 2_666 no
H435 C326 3.0561 2_665 no
H436 C313 2.8934 2_665 no
H436 H313 2.5221 2_665 no
H436 H436 2.4498 2_765 no

loop_
_geom_torsion_atom_site_label_1
_geom_torsion_atom_site_label_2
_geom_torsion_atom_site_label_3
_geom_torsion_atom_site_label_4
_geom_torsion
_geom_torsion_publ_flag
C121 P1 C111 C112 107.9(3) yes
C121 P1 C111 C116 -75.3(3) no
C131 P1 C111 C112 2.4(3) no
C131 P1 C111 C116 179.2(3) no
C111 P1 C121 C122 -9.3(3) no
C111 P1 C121 C126 170.4(2) no
C131 P1 C121 C122 96.4(3) yes
C131 P1 C121 C126 -83.9(2) no
C111 P1 C131 C132 97.7(3) yes
C111 P1 C131 C136 -86.2(3) no
C121 P1 C131 C132 -7.5(3) no
C121 P1 C131 C136 168.6(2) no
C231 P2 C221 C222 5.0(3) yes
C231 P2 C221 C226 -175.7(2) no
C211 P2 C231 C232 0.1(3) yes
C211 P2 C231 C236 -178.7(3) no
C221 P2 C231 C232 -104.1(3) no
C221 P2 C231 C236 77.1(3) no
C211 P2 C221 C222 -99.5(3) no
C211 P2 C221 C226 79.9(3) no
C231 P2 C211 C212 -97.1(3) no
C221 P2 C211 C212 8.3(3) yes
C221 P2 C211 C216 -169.1(2) no
C231 P2 C211 C216 85.5(3) no
C321 P3 C331 C332 -81.6(3) no
C311 P3 C331 C332 24.1(3) yes
C311 P3 C331 C336 -156.3(3) no
C331 P3 C311 C312 -91.8(3) no
C331 P3 C311 C316 88.8(3) no
C311 P3 C321 C322 -86.4(3) no
C311 P3 C321 C326 94.6(3) no
C331 P3 C321 C322 19.6(3) yes
C331 P3 C321 C326 -159.4(2) no
C321 P3 C311 C312 13.9(3) yes
C321 P3 C311 C316 -165.6(2) no
C321 P3 C331 C336 98.0(3) no
C431 P4 C411 C412 -24.9(3) yes
C411 P4 C421 C426 -175.7(3) no
C431 P4 C421 C426 -70.1(3) no
C411 P4 C431 C432 96.7(3) yes
C411 P4 C431 C436 -85.2(3) no
C431 P4 C411 C416 154.1(2) no
C411 P4 C421 C422 7.5(3) no
C421 P4 C431 C436 169.0(3) no
C421 P4 C411 C412 80.4(3) no
C431 P4 C421 C422 113.1(3) yes
C421 P4 C431 C432 -9.1(3) no
C421 P4 C411 C416 -100.5(3) no
P1 C111 C116 H116 1.46 no
P1 C111 C112 H112 -2.66 no
C116 C111 C112 H112 -179.47 no
C112 C111 C116 H116 178.50 no
H112 C112 C113 H113 0.48 no
H112 C112 C113 C114 -179.59 no
C111 C112 C113 H113 -179.60 no
C112 C113 C114 H114 179.46 no
H113 C113 C114 C115 179.44 no
H113 C113 C114 H114 -0.61 no
H114 C114 C115 H115 -0.30 no
H114 C114 C115 C116 179.74 no
C113 C114 C115 H115 179.65 no
C114 C115 C116 H116 -178.63 no
H115 C115 C116 C111 -178.67 no
H115 C115 C116 H116 1.41 no
P1 C121 C126 H126 -1.29 no
C122 C121 C126 H126 178.44 no
P1 C121 C122 H122 0.13 no
C126 C121 C122 H122 -179.58 no
H122 C122 C123 H123 0.43 no
H122 C122 C123 C124 -179.61 no
C121 C122 C123 H123 -179.66 no
C122 C123 C124 H124 179.92 no
H123 C123 C124 C125 179.86 no
H123 C123 C124 H124 -0.12 no
H124 C124 C125 H125 -0.94 no
H124 C124 C125 C126 179.05 no
C123 C124 C125 H125 179.09 no
H125 C125 C126 H126 1.77 no
H125 C125 C126 C121 -178.25 no
C124 C125 C126 H126 -178.21 no
P1 C131 C136 H136 3.19 no
P1 C131 C132 H132 -2.72 no
C136 C131 C132 H132 -178.87 no
C132 C131 C136 H136 179.56 no
H132 C132 C133 H133 -1.03 no
H132 C132 C133 C134 178.97 no
C131 C132 C133 H133 178.89 no
H133 C133 C134 C135 -179.79 no
H133 C133 C134 H134 0.09 no
C132 C133 C134 H134 -179.90 no
C133 C134 C135 H135 -179.44 no
H134 C134 C135 H135 0.68 no
H134 C134 C135 C136 -179.34 no
H135 C135 C136 C131 179.56 no
C134 C135 C136 H136 179.56 no
H135 C135 C136 H136 -0.45 no
P2 C211 C212 C213 -177.8(2) no
C212 C211 C216 C215 0.6(5) no
P2 C211 C216 C215 178.1(2) no
C216 C211 C212 C213 -0.4(5) no
C211 C212 C213 C214 0.1(5) no
C212 C213 C214 C215 0.1(5) no
C213 C214 C215 C216 0.1(5) no
C214 C215 C216 C211 -0.4(5) no
P2 C221 C222 C223 178.1(2) no
C226 C221 C222 C223 -1.2(4) no
P2 C221 C226 C225 -177.0(2) no
C222 C221 C226 C225 2.4(4) no
C221 C222 C223 C224 -0.4(5) no
C222 C223 C224 C225 1.0(5) no
C223 C224 C225 C226 0.2(5) no
C224 C225 C226 C221 -1.9(5) no
C232 C231 C236 C235 0.7(5) no
P2 C231 C232 C233 -178.0(3) no
C236 C231 C232 C233 0.8(5) no
P2 C231 C236 C235 179.5(3) no
C231 C232 C233 C234 -1.3(5) no
C232 C233 C234 C235 0.3(5) no
C233 C234 C235 C236 1.1(5) no
C234 C235 C236 C231 -1.6(5) no
C316 C311 C312 H312 179.75 no
P3 C311 C312 H312 0.31 no
P3 C311 C316 H316 -0.47 no
C312 C311 C316 H316 -179.95 no
C311 C312 C313 H313 -179.53 no
H312 C312 C313 H313 0.49 no
H312 C312 C313 C314 -179.55 no
C312 C313 C314 H314 179.65 no
H313 C313 C314 C315 179.56 no
H313 C313 C314 H314 -0.40 no
C313 C314 C315 H315 -179.89 no
H314 C314 C315 C316 -179.87 no
H314 C314 C315 H315 0.07 no
H315 C315 C316 H316 0.04 no
H315 C315 C316 C311 -179.92 no
C314 C315 C316 H316 179.98 no
P3 C321 C322 H322 0.68 no
C322 C321 C326 H326 -179.55 no
C326 C321 C322 H322 179.68 no
P3 C321 C326 H326 -0.46 no
C321 C322 C323 H323 -179.45 no
H322 C322 C323 C324 -179.46 no
H322 C322 C323 H323 0.47 no
C322 C323 C324 H324 179.07 no
H323 C323 C324 C325 179.13 no
H323 C323 C324 H324 -0.86 no
H324 C324 C325 H325 1.08 no
C323 C324 C325 H325 -178.92 no
H324 C324 C325 C326 -178.95 no
H325 C325 C326 H326 -0.82 no
H325 C325 C326 C321 179.12 no
C324 C325 C326 H326 179.21 no
P3 C331 C332 H332 -1.70 no
C336 C331 C332 H332 178.71 no
P3 C331 C336 H336 1.75 no
C332 C331 C336 H336 -178.62 no
H332 C332 C333 C334 -179.48 no
H332 C332 C333 H333 0.61 no
C331 C332 C333 H333 -179.44 no
C332 C333 C334 H334 -179.70 no
H333 C333 C334 C335 -179.84 no
H333 C333 C334 H334 0.21 no
C333 C334 C335 H335 179.87 no
H334 C334 C335 H335 -0.18 no
H334 C334 C335 C336 179.78 no
H335 C335 C336 C331 179.32 no
H335 C335 C336 H336 -0.72 no
C334 C335 C336 H336 179.31 no
P4 C411 C412 C413 179.4(3) no
C416 C411 C412 C413 0.3(5) no
P4 C411 C416 C415 -179.5(2) no
C412 C411 C416 C415 -0.4(5) no
C411 C412 C413 C414 -0.6(5) no
C412 C413 C414 C415 0.9(5) no
C413 C414 C415 C416 -1.0(5) no
C414 C415 C416 C411 0.7(5) no
P4 C421 C422 C423 177.1(3) no
C426 C421 C422 C423 0.3(5) no
P4 C421 C426 C425 -178.0(3) no
C422 C421 C426 C425 -1.0(5) no
C421 C422 C423 C424 0.3(5) no
C422 C423 C424 C425 -0.3(5) no
C423 C424 C425 C426 -0.4(5) no
C424 C425 C426 C421 1.0(6) no
P4 C431 C432 C433 178.4(3) no
C436 C431 C432 C433 0.3(6) no
P4 C431 C436 C435 -179.0(3) no
C432 C431 C436 C435 -0.7(5) no
C431 C432 C433 C434 -0.1(6) no
C432 C433 C434 C435 0.2(6) no
C433 C434 C435 C436 -0.6(6) no
C434 C435 C436 C431 0.9(6) no

loop_
_cod_related_entry_id
_cod_related_entry_database
_cod_related_entry_code
1 ChemSpider 11283
